data_4103832
loop_
_publ_author_name
'Vivian Wing-Wah Yam'
'Jason Ka-Wai Lee'
'Chi-Chiu Ko'
'Nianyong Zhu'

_publ_section_title
;
 Photochromic Diarylethene-Containing Ionic Liquids and N-Heterocyclic
 Carbenes
;
_journal_name_full 'Journal of the American Chemical Society'
_journal_page_first 912
_journal_page_last 913
_journal_paper_doi 10.1021/ja808791e
_journal_volume 131
_journal_year 2009
_chemical_formula_moiety 'C32 H36 N4 S4'
_chemical_formula_sum 'C32 H36 N4 S4'
_chemical_formula_weight 604.89
_chemical_name_systematic
;
 ?
;
_space_group_IT_number 61
_symmetry_cell_setting orthorhombic
_symmetry_space_group_name_Hall '-P 2ac 2ab'
_symmetry_space_group_name_H-M 'P b c a'
_atom_sites_solution_hydrogens geom
_atom_sites_solution_primary direct
_atom_sites_solution_secondary difmap
_audit_creation_method SHELXL-97
_cell_angle_alpha 90.00
_cell_angle_beta 90.00
_cell_angle_gamma 90.00
_cell_formula_units_Z 4
_cell_length_a 11.035(2)
_cell_length_b 10.918(2)
_cell_length_c 25.983(5)
_cell_measurement_reflns_used 0
_cell_measurement_temperature 301(2)
_cell_measurement_theta_max 0
_cell_measurement_theta_min 0
_cell_volume 3130.4(10)
_computing_molecular_graphics 'Ortep-3 for Windows (Farrugia, 1997)'
_computing_publication_material 'WinGX publication routines (Farrugia, 1999)'
_computing_structure_refinement 'SHELXL-97 (Sheldrick, 1997)'
_computing_structure_solution 'SHELXS-97 (Sheldrick, 1997)'
_diffrn_ambient_temperature 301(2)
_diffrn_measured_fraction_theta_full 0.998
_diffrn_measured_fraction_theta_max 0.998
_diffrn_radiation_monochromator graphite
_diffrn_radiation_source 'fine-focus sealed tube'
_diffrn_radiation_type MoK\a
_diffrn_radiation_wavelength 0.71073
_diffrn_reflns_av_R_equivalents 0.0407
_diffrn_reflns_av_sigmaI/netI 0.0591
_diffrn_reflns_limit_h_max 6
_diffrn_reflns_limit_h_min -13
_diffrn_reflns_limit_k_max 13
_diffrn_reflns_limit_k_min -13
_diffrn_reflns_limit_l_max 11
_diffrn_reflns_limit_l_min -31
_diffrn_reflns_number 9066
_diffrn_reflns_theta_full 25.68
_diffrn_reflns_theta_max 25.68
_diffrn_reflns_theta_min 1.57
_exptl_absorpt_coefficient_mu 0.332
_exptl_absorpt_correction_T_max 0.9676
_exptl_absorpt_correction_T_min 0.9070
_exptl_absorpt_correction_type none
_exptl_crystal_colour colorless
_exptl_crystal_density_diffrn 1.283
_exptl_crystal_density_method 'not measured'
_exptl_crystal_description prism
_exptl_crystal_F_000 1280
_exptl_crystal_size_max 0.30
_exptl_crystal_size_mid 0.30
_exptl_crystal_size_min 0.10
_refine_diff_density_max 0.198
_refine_diff_density_min -0.189
_refine_diff_density_rms 0.039
_refine_ls_extinction_method none
_refine_ls_goodness_of_fit_ref 0.883
_refine_ls_hydrogen_treatment ride-on
_refine_ls_matrix_type full
_refine_ls_number_parameters 186
_refine_ls_number_reflns 2962
_refine_ls_number_restraints 0
_refine_ls_restrained_S_all 0.883
_refine_ls_R_factor_all 0.0868
_refine_ls_R_factor_gt 0.0397
_refine_ls_shift/su_max 0.001
_refine_ls_shift/su_mean 0.000
_refine_ls_structure_factor_coef Fsqd
_refine_ls_weighting_details 'calc w=1/[\s^2^(Fo^2^)+(0.0461P)^2^+0.0000P] where P=(Fo^2^+2Fc^2^)/3'
_refine_ls_weighting_scheme calc
_refine_ls_wR_factor_gt 0.0856
_refine_ls_wR_factor_ref 0.0973
_reflns_number_gt 1687
_reflns_number_total 2962
_reflns_threshold_expression >2sigma(I)
_cod_data_source_file ja808791e_si_002.cif
_cod_data_source_block L1
_cod_original_cell_volume 3130.4(11)
_cod_database_code 4103832

loop_
_symmetry_equiv_pos_as_xyz
'x, y, z'
'-x+1/2, -y, z+1/2'
'x+1/2, -y+1/2, -z'
'-x, y+1/2, -z+1/2'
'-x, -y, -z'
'x-1/2, y, -z-1/2'
'-x-1/2, y-1/2, z'
'x, -y-1/2, z-1/2'

loop_
_atom_site_label
_atom_site_type_symbol
_atom_site_fract_x
_atom_site_fract_y
_atom_site_fract_z
_atom_site_U_iso_or_equiv
_atom_site_adp_type
_atom_site_occupancy
_atom_site_symmetry_multiplicity
_atom_site_calc_flag
_atom_site_refinement_flags
S1 S 0.09993(6) 0.12742(6) 0.36742(2) 0.0540(2) Uani 1 1 d .
S2 S 0.64807(7) 0.03666(8) 0.27542(3) 0.0665(3) Uani 1 1 d .
N1 N 0.44283(18) 0.15190(17) 0.49103(7) 0.0429(5) Uani 1 1 d .
N2 N 0.62064(17) 0.12882(18) 0.45210(8) 0.0472(5) Uani 1 1 d .
C1 C 0.5639(2) 0.1569(2) 0.49483(10) 0.0493(7) Uani 1 1 d .
H1 H 0.6039 0.1783 0.5250 0.059 Uiso 1 1 calc R
C2 C 0.4168(2) 0.1187(2) 0.44071(9) 0.0403(6) Uani 1 1 d .
C3 C 0.5281(2) 0.1042(2) 0.41757(9) 0.0410(6) Uani 1 1 d .
C4 C 0.3574(2) 0.1813(2) 0.53220(9) 0.0573(7) Uani 1 1 d .
H4A H 0.4012 0.2087 0.5620 0.086 Uiso 1 1 calc R
H4B H 0.3113 0.1096 0.5408 0.086 Uiso 1 1 calc R
H4C H 0.3036 0.2449 0.5209 0.086 Uiso 1 1 calc R
C5 C -0.0204(2) -0.0403(3) 0.43081(10) 0.0647(8) Uani 1 1 d .
H5A H -0.0061 -0.0958 0.4588 0.097 Uiso 1 1 calc R
H5B H -0.0440 -0.0857 0.4008 0.097 Uiso 1 1 calc R
H5C H -0.0839 0.0157 0.4400 0.097 Uiso 1 1 calc R
C6 C 0.0938(2) 0.0303(2) 0.41954(9) 0.0462(6) Uani 1 1 d .
C7 C 0.2013(2) 0.0293(2) 0.44410(9) 0.0458(6) Uani 1 1 d .
H7 H 0.2156 -0.0180 0.4732 0.055 Uiso 1 1 calc R
C8 C 0.2918(2) 0.1068(2) 0.42171(9) 0.0393(6) Uani 1 1 d .
C9 C 0.2492(2) 0.1666(2) 0.37927(9) 0.0453(6) Uani 1 1 d .
C10 C 0.3132(2) 0.2539(2) 0.34388(10) 0.0612(8) Uani 1 1 d .
H10A H 0.3911 0.2740 0.3580 0.092 Uiso 1 1 calc R
H10B H 0.2659 0.3272 0.3403 0.092 Uiso 1 1 calc R
H10C H 0.3235 0.2163 0.3108 0.092 Uiso 1 1 calc R
C11 C 0.4630(3) -0.1295(3) 0.24977(12) 0.0909(11) Uani 1 1 d .
H11A H 0.3828 -0.1520 0.2606 0.136 Uiso 1 1 calc R
H11B H 0.5120 -0.2018 0.2468 0.136 Uiso 1 1 calc R
H11C H 0.4589 -0.0890 0.2170 0.136 Uiso 1 1 calc R
C12 C 0.5179(2) -0.0450(3) 0.28868(10) 0.0603(8) Uani 1 1 d .
C13 C 0.4805(2) -0.0200(2) 0.33704(10) 0.0572(7) Uani 1 1 d .
H13 H 0.4116 -0.0552 0.3513 0.069 Uiso 1 1 calc R
C14 C 0.5550(2) 0.0649(2) 0.36464(9) 0.0451(6) Uani 1 1 d .
C15 C 0.6502(2) 0.1045(2) 0.33535(10) 0.0515(7) Uani 1 1 d .
C16 C 0.7475(3) 0.1964(3) 0.34779(11) 0.0780(9) Uani 1 1 d .
H16A H 0.7152 0.2582 0.3702 0.117 Uiso 1 1 calc R
H16B H 0.7757 0.2337 0.3166 0.117 Uiso 1 1 calc R
H16C H 0.8138 0.1557 0.3646 0.117 Uiso 1 1 calc R

loop_
_atom_site_aniso_label
_atom_site_aniso_U_11
_atom_site_aniso_U_22
_atom_site_aniso_U_33
_atom_site_aniso_U_23
_atom_site_aniso_U_13
_atom_site_aniso_U_12
S1 0.0395(4) 0.0699(4) 0.0525(4) 0.0043(4) -0.0048(3) -0.0040(4)
S2 0.0562(5) 0.0911(6) 0.0521(4) 0.0018(4) 0.0116(4) 0.0027(4)
N1 0.0375(13) 0.0470(12) 0.0442(12) 0.0004(10) 0.0016(10) 0.0041(10)
N2 0.0369(13) 0.0560(13) 0.0488(12) -0.0005(11) -0.0010(10) 0.0005(11)
C1 0.0442(17) 0.0513(16) 0.0523(16) -0.0026(13) -0.0093(14) 0.0020(13)
C2 0.0369(15) 0.0417(13) 0.0423(14) 0.0007(11) 0.0011(12) -0.0002(12)
C3 0.0351(15) 0.0410(14) 0.0470(14) 0.0010(12) 0.0006(12) -0.0013(12)
C4 0.0567(18) 0.0667(18) 0.0485(15) -0.0110(14) 0.0071(14) 0.0114(15)
C5 0.0483(18) 0.0685(18) 0.0773(19) 0.0016(16) 0.0075(15) -0.0127(15)
C6 0.0358(15) 0.0499(14) 0.0529(15) -0.0018(13) 0.0060(13) -0.0026(13)
C7 0.0434(16) 0.0499(15) 0.0443(14) 0.0045(13) 0.0049(13) 0.0028(13)
C8 0.0303(14) 0.0465(14) 0.0412(13) -0.0015(12) 0.0051(11) 0.0012(12)
C9 0.0368(15) 0.0555(15) 0.0436(14) -0.0008(12) 0.0020(12) 0.0001(13)
C10 0.0532(18) 0.0712(18) 0.0593(17) 0.0165(15) 0.0009(15) -0.0045(15)
C11 0.085(3) 0.110(3) 0.078(2) -0.041(2) 0.014(2) -0.009(2)
C12 0.0527(19) 0.0688(18) 0.0594(17) -0.0124(16) 0.0121(15) 0.0040(15)
C13 0.0475(17) 0.0617(17) 0.0624(17) -0.0095(15) 0.0128(14) -0.0059(15)
C14 0.0348(14) 0.0506(15) 0.0500(15) 0.0009(13) 0.0025(12) 0.0023(12)
C15 0.0415(16) 0.0647(17) 0.0483(15) 0.0074(13) 0.0005(13) 0.0006(14)
C16 0.061(2) 0.108(2) 0.0657(18) 0.0123(19) 0.0004(17) -0.0264(19)

loop_
_atom_type_symbol
_atom_type_description
_atom_type_scat_dispersion_real
_atom_type_scat_dispersion_imag
_atom_type_scat_source
S S 0.1246 0.1234 'International Tables Vol C Tables 4.2.6.8 and 6.1.1.4'
N N 0.0061 0.0033 'International Tables Vol C Tables 4.2.6.8 and 6.1.1.4'
C C 0.0033 0.0016 'International Tables Vol C Tables 4.2.6.8 and 6.1.1.4'
H H 0.0000 0.0000 'International Tables Vol C Tables 4.2.6.8 and 6.1.1.4'

loop_
_geom_angle_atom_site_label_1
_geom_angle_atom_site_label_2
_geom_angle_atom_site_label_3
_geom_angle
C6 S1 C9 92.85(12)
C15 S2 C12 93.04(13)
C1 N1 C2 106.7(2)
C1 N1 C4 125.5(2)
C2 N1 C4 127.8(2)
C1 N2 C3 104.0(2)
N2 C1 N1 113.8(2)
C3 C2 N1 104.8(2)
C3 C2 C8 132.9(2)
N1 C2 C8 122.3(2)
C2 C3 N2 110.6(2)
C2 C3 C14 128.4(2)
N2 C3 C14 120.9(2)
C7 C6 C5 129.8(2)
C7 C6 S1 110.08(18)
C5 C6 S1 120.1(2)
C6 C7 C8 114.6(2)
C9 C8 C7 111.8(2)
C9 C8 C2 123.5(2)
C7 C8 C2 124.7(2)
C8 C9 C10 129.5(2)
C8 C9 S1 110.69(18)
C10 C9 S1 119.75(18)
C13 C12 C11 129.0(3)
C13 C12 S2 109.6(2)
C11 C12 S2 121.4(2)
C12 C13 C14 115.0(2)
C15 C14 C13 111.5(2)
C15 C14 C3 125.6(2)
C13 C14 C3 122.8(2)
C14 C15 C16 129.8(2)
C14 C15 S2 110.9(2)
C16 C15 S2 119.3(2)

loop_
_geom_bond_atom_site_label_1
_geom_bond_atom_site_label_2
_geom_bond_distance
S1 C6 1.721(2)
S1 C9 1.729(2)
S2 C15 1.725(3)
S2 C12 1.725(3)
N1 C1 1.341(3)
N1 C2 1.387(3)
N1 C4 1.462(3)
N2 C1 1.311(3)
N2 C3 1.385(3)
C2 C3 1.378(3)
C2 C8 1.471(3)
C3 C14 1.471(3)
C5 C6 1.506(3)
C6 C7 1.347(3)
C7 C8 1.433(3)
C8 C9 1.365(3)
C9 C10 1.500(3)
C11 C12 1.497(4)
C12 C13 1.350(3)
C13 C14 1.430(3)
C14 C15 1.368(3)
C15 C16 1.505(4)
